data_7104151
loop_
_publ_author_name
'Yao, Jiayao'
'Xiao, Zuo'
'Zhang, Jianxin'
'Yang, Xiaobing'
'Gan, Liangbing'
'Zhang, Wen-Xiong'

_publ_section_title
;
 Switched role of fullerene in the Diels-Alder reaction: facile
 addition of dienophiles to the conjugated fullerene diene moiety.
;
_journal_issue 4
_journal_name_full 'Chemical communications (Cambridge, England)'
_journal_page_first 401
_journal_page_last 403
_journal_paper_doi 10.1039/b817300a
_journal_volume 34
_journal_year 2009
_chemical_formula_sum 'C87 H46 O12'
_chemical_formula_weight 1283.24
_chemical_name_systematic
;
?
;
_space_group_IT_number 14
_symmetry_cell_setting monoclinic
_symmetry_space_group_name_Hall '-P 2ybc'
_symmetry_space_group_name_H-M 'P 1 21/c 1'
_atom_sites_solution_hydrogens geom
_atom_sites_solution_primary direct
_atom_sites_solution_secondary difmap
_audit_creation_method SHELXL-97
_cell_angle_alpha 90.00
_cell_angle_beta 98.99(3)
_cell_angle_gamma 90.00
_cell_formula_units_Z 4
_cell_length_a 15.358(3)
_cell_length_b 13.053(3)
_cell_length_c 28.534(6)
_cell_measurement_reflns_used 44193
_cell_measurement_temperature 123(2)
_cell_measurement_theta_max 27.48
_cell_measurement_theta_min 2.12
_cell_volume 5650(2)
_computing_cell_refinement Rapid-AUTO
_computing_data_collection 'Rapid-AUTO (Rigaku,2000)'
_computing_data_reduction 'CrystalStructure (Rigaku/MSC,2000)'
_computing_molecular_graphics 'Siemens SHELXTL V4.2,(Sheldrick,1990)'
_computing_publication_material SHELXL-97,(Sheldrick,1997)
_computing_structure_refinement SHELXL-97,(Sheldrick,1997)
_computing_structure_solution SHELXS-97,(Sheldrick,1997)
_diffrn_ambient_temperature 123(2)
_diffrn_detector_area_resol_mean 10.00
_diffrn_measured_fraction_theta_full 0.992
_diffrn_measured_fraction_theta_max 0.992
_diffrn_measurement_device_type 'Rigaku RAXIS RAPID IP'
_diffrn_measurement_method \W
_diffrn_radiation_monochromator graphite
_diffrn_radiation_source 'fine-focus sealed tube'
_diffrn_radiation_type MoK\a
_diffrn_radiation_wavelength 0.71073
_diffrn_reflns_av_R_equivalents 0.06416436
_diffrn_reflns_av_sigmaI/netI 0.1997
_diffrn_reflns_limit_h_max 19
_diffrn_reflns_limit_h_min -19
_diffrn_reflns_limit_k_max 16
_diffrn_reflns_limit_k_min -16
_diffrn_reflns_limit_l_max 36
_diffrn_reflns_limit_l_min -37
_diffrn_reflns_number 44193
_diffrn_reflns_theta_full 27.48
_diffrn_reflns_theta_max 27.48
_diffrn_reflns_theta_min 2.12
_diffrn_standards_decay_% 0
_diffrn_standards_interval_count 0
_diffrn_standards_interval_time 0
_diffrn_standards_number 0
_exptl_absorpt_coefficient_mu 0.100
_exptl_absorpt_correction_T_max 0.9900
_exptl_absorpt_correction_T_min 0.9609
_exptl_absorpt_correction_type empirical
_exptl_absorpt_process_details
;
HIGASHI, T. (1995). Abscor-Empirical
Absorption Correction based on Fourier
Series Approximation.
Rigaku Corporation,Tokyo,Japan.
;
_exptl_crystal_colour red
_exptl_crystal_density_diffrn 1.509
_exptl_crystal_density_method 'not measured'
_exptl_crystal_description needle
_exptl_crystal_F_000 2656
_exptl_crystal_size_max 0.40
_exptl_crystal_size_mid 0.10
_exptl_crystal_size_min 0.10
_refine_diff_density_max 0.865
_refine_diff_density_min -0.657
_refine_diff_density_rms 0.087
_refine_ls_extinction_method none
_refine_ls_goodness_of_fit_ref 0.992
_refine_ls_hydrogen_treatment none
_refine_ls_matrix_type full
_refine_ls_number_parameters 911
_refine_ls_number_reflns 12855
_refine_ls_number_restraints 0
_refine_ls_restrained_S_all 0.992
_refine_ls_R_factor_all 0.1707
_refine_ls_R_factor_gt 0.0637
_refine_ls_shift/su_max 0.684
_refine_ls_shift/su_mean 0.001
_refine_ls_structure_factor_coef Fsqd
_refine_ls_weighting_details 'calc w=1/[\s^2^(Fo^2^)+(0.0320P)^2^+0.0000P] where P=(Fo^2^+2Fc^2^)/3'
_refine_ls_weighting_scheme calc
_refine_ls_wR_factor_gt 0.1136
_refine_ls_wR_factor_ref 0.1291
_reflns_number_gt 5030
_reflns_number_total 12855
_reflns_threshold_expression >2sigma(I)
_cod_data_source_file b817300a.txt
_cod_data_source_block 8416
_cod_depositor_comments
;
The following automatic conversions were performed:
'_exptl_absorpt_correction_type' value 'Empirical' changed to 'empirical'
according to '/home/saulius/struct/CIF-dictionaries/cif_core.dic'
dictionary named 'cif_core.dic' version 2.4.1 from 2010-06-29.

Automatic conversion script
Id: cif_fix_enum 1527 2010-12-29 10:47:43Z saulius 
;
_cod_original_sg_symbol_H-M P2(1)/c
_cod_database_code 7104151

loop_
_symmetry_equiv_pos_as_xyz
'x, y, z'
'-x, y+1/2, -z+1/2'
'-x, -y, -z'
'x, -y-1/2, z-1/2'

loop_
_atom_site_label
_atom_site_type_symbol
_atom_site_fract_x
_atom_site_fract_y
_atom_site_fract_z
_atom_site_U_iso_or_equiv
_atom_site_adp_type
_atom_site_occupancy
_atom_site_symmetry_multiplicity
_atom_site_calc_flag
_atom_site_refinement_flags
_atom_site_disorder_assembly
_atom_site_disorder_group
C1 C 0.1229(2) 0.8278(2) 0.29420(12) 0.0212(8) Uani 1 1 d . . .
C2 C 0.1561(2) 0.8982(2) 0.36874(11) 0.0190(8) Uani 1 1 d . . .
C3 C 0.1293(2) 0.9964(3) 0.33568(12) 0.0226(8) Uani 1 1 d . . .
C4 C 0.1934(2) 1.0864(3) 0.34076(14) 0.0254(9) Uani 1 1 d . . .
C5 C 0.2301(2) 1.1210(3) 0.29885(13) 0.0323(10) Uani 1 1 d . . .
H5 H 0.2667 1.1800 0.3024 0.039 Uiso 1 1 calc R . .
C6 C 0.2160(2) 1.0762(3) 0.25629(13) 0.0336(10) Uani 1 1 d . . .
H6 H 0.2431 1.1039 0.2314 0.040 Uiso 1 1 calc R . .
C7 C 0.1597(2) 0.9853(3) 0.24693(13) 0.0263(9) Uani 1 1 d . . .
C8 C 0.1097(2) 0.9460(3) 0.28451(12) 0.0216(8) Uani 1 1 d . . .
C9 C 0.1591(2) 0.8931(2) 0.42379(12) 0.0218(8) Uani 1 1 d . . .
C10 C 0.1353(2) 1.0859(3) 0.50728(13) 0.0273(9) Uani 1 1 d . . .
C11 C 0.1216(2) 1.0671(3) 0.55777(12) 0.0381(10) Uani 1 1 d . . .
H11A H 0.0630 1.0374 0.5579 0.057 Uiso 1 1 calc R . .
H11B H 0.1262 1.1321 0.5752 0.057 Uiso 1 1 calc R . .
H11C H 0.1667 1.0196 0.5730 0.057 Uiso 1 1 calc R . .
C12 C 0.0672(2) 1.1589(2) 0.48199(12) 0.0305(9) Uani 1 1 d . . .
H12A H 0.0750 1.1650 0.4487 0.046 Uiso 1 1 calc R . .
H12B H 0.0744 1.2263 0.4972 0.046 Uiso 1 1 calc R . .
H12C H 0.0080 1.1326 0.4837 0.046 Uiso 1 1 calc R . .
C13 C 0.2285(2) 1.1211(3) 0.50478(14) 0.0390(11) Uani 1 1 d . . .
H13A H 0.2703 1.0682 0.5183 0.059 Uiso 1 1 calc R . .
H13B H 0.2405 1.1848 0.5228 0.059 Uiso 1 1 calc R . .
H13C H 0.2351 1.1329 0.4716 0.059 Uiso 1 1 calc R . .
C14 C 0.3292(2) 0.8722(2) 0.37910(12) 0.0207(8) Uani 1 1 d . . .
C15 C 0.4758(2) 1.0745(3) 0.40791(13) 0.0283(9) Uani 1 1 d . . .
C16 C 0.4232(3) 1.0962(3) 0.44693(14) 0.0489(12) Uani 1 1 d . . .
H16A H 0.3611 1.1054 0.4333 0.073 Uiso 1 1 calc R . .
H16B H 0.4454 1.1587 0.4637 0.073 Uiso 1 1 calc R . .
H16C H 0.4289 1.0385 0.4692 0.073 Uiso 1 1 calc R . .
C17 C 0.4622(3) 1.1558(3) 0.37014(15) 0.0501(12) Uani 1 1 d . . .
H17A H 0.4969 1.1391 0.3451 0.075 Uiso 1 1 calc R . .
H17B H 0.4812 1.2223 0.3841 0.075 Uiso 1 1 calc R . .
H17C H 0.3996 1.1591 0.3565 0.075 Uiso 1 1 calc R . .
C18 C 0.5733(2) 1.0588(3) 0.42638(14) 0.0455(11) Uani 1 1 d . . .
H18A H 0.5804 1.0030 0.4496 0.068 Uiso 1 1 calc R . .
H18B H 0.5981 1.1220 0.4415 0.068 Uiso 1 1 calc R . .
H18C H 0.6042 1.0413 0.3999 0.068 Uiso 1 1 calc R . .
C19 C 0.2851(2) 0.7486(3) 0.28775(12) 0.0224(8) Uani 1 1 d . . .
C20 C 0.4173(2) 0.9004(3) 0.22933(14) 0.0380(10) Uani 1 1 d . . .
C21 C 0.3786(3) 0.9062(4) 0.17731(14) 0.0622(14) Uani 1 1 d . . .
H21A H 0.3487 0.8416 0.1674 0.093 Uiso 1 1 calc R . .
H21B H 0.4259 0.9180 0.1585 0.093 Uiso 1 1 calc R . .
H21C H 0.3361 0.9626 0.1722 0.093 Uiso 1 1 calc R . .
C22 C 0.4826(2) 0.8137(3) 0.23953(15) 0.0513(13) Uani 1 1 d . . .
H22A H 0.5024 0.8090 0.2738 0.077 Uiso 1 1 calc R . .
H22B H 0.5333 0.8267 0.2234 0.077 Uiso 1 1 calc R . .
H22C H 0.4543 0.7492 0.2280 0.077 Uiso 1 1 calc R . .
C23 C 0.4575(3) 1.0010(3) 0.24972(16) 0.0582(14) Uani 1 1 d . . .
H23A H 0.4153 1.0568 0.2412 0.087 Uiso 1 1 calc R . .
H23B H 0.5116 1.0151 0.2367 0.087 Uiso 1 1 calc R . .
H23C H 0.4713 0.9955 0.2843 0.087 Uiso 1 1 calc R . .
C24 C 0.2386(2) 0.8577(2) 0.35274(11) 0.0180(8) Uani 1 1 d . . .
C25 C 0.2193(2) 0.8097(2) 0.31078(12) 0.0203(8) Uani 1 1 d . . .
C26 C 0.0866(2) 0.8285(2) 0.34008(12) 0.0190(8) Uani 1 1 d . . .
C27 C 0.0275(2) 0.7584(2) 0.35895(12) 0.0212(8) Uani 1 1 d . . .
C28 C 0.0771(2) 0.6619(3) 0.26077(12) 0.0281(9) Uani 1 1 d . . .
C29 C 0.2514(2) 0.6388(3) 0.27615(11) 0.0216(8) Uani 1 1 d . . .
C30 C 0.3208(2) 0.5684(3) 0.29621(12) 0.0220(8) Uani 1 1 d . . .
C31 C 0.3897(2) 0.6238(3) 0.32502(13) 0.0241(9) Uani 1 1 d . . .
C32 C 0.1666(2) 0.6049(3) 0.26757(11) 0.0211(8) Uani 1 1 d . . .
C33 C 0.1471(2) 0.5027(3) 0.28279(11) 0.0222(8) Uani 1 1 d . . .
C34 C 0.2132(2) 0.4343(3) 0.30039(12) 0.0247(9) Uani 1 1 d . . .
C35 C 0.3035(2) 0.4677(3) 0.30657(12) 0.0256(9) Uani 1 1 d . . .
C36 C 0.0670(2) 0.5067(3) 0.30351(12) 0.0234(8) Uani 1 1 d . . .
C37 C 0.0360(2) 0.6118(2) 0.30074(12) 0.0204(8) Uani 1 1 d . . .
C38 C 0.0075(2) 0.6522(3) 0.33960(12) 0.0226(8) Uani 1 1 d . . .
C39 C -0.0001(2) 0.5882(3) 0.38002(12) 0.0237(9) Uani 1 1 d . . .
C40 C 0.0215(2) 0.4844(3) 0.38049(13) 0.0243(9) Uani 1 1 d . . .
C41 C 0.0581(2) 0.4434(3) 0.34160(13) 0.0253(9) Uani 1 1 d . . .
C42 C 0.0399(2) 0.7497(2) 0.41154(12) 0.0215(8) Uani 1 1 d . . .
C43 C 0.0184(2) 0.6471(3) 0.42305(13) 0.0239(8) Uani 1 1 d . . .
C44 C 0.1026(2) 0.8055(3) 0.44009(12) 0.0219(8) Uani 1 1 d . . .
C45 C 0.1479(2) 0.7568(3) 0.48205(12) 0.0244(9) Uani 1 1 d . . .
C46 C 0.1257(2) 0.6587(3) 0.49500(12) 0.0245(9) Uani 1 1 d . . .
C47 C 0.0581(2) 0.6016(3) 0.46523(12) 0.0225(8) Uani 1 1 d . . .
C48 C 0.2507(2) 0.8587(2) 0.45067(11) 0.0186(8) Uani 1 1 d . . .
C49 C 0.2398(2) 0.7885(3) 0.48831(12) 0.0226(8) Uani 1 1 d . . .
C50 C 0.3047(2) 0.7187(3) 0.50689(11) 0.0215(8) Uani 1 1 d . . .
C51 C 0.2817(2) 0.6163(3) 0.51987(11) 0.0259(9) Uani 1 1 d . . .
C52 C 0.1948(2) 0.5856(3) 0.51445(11) 0.0250(9) Uani 1 1 d . . .
C53 C 0.3840(2) 0.7142(3) 0.48617(11) 0.0206(8) Uani 1 1 d . . .
C54 C 0.4120(2) 0.6074(3) 0.48621(12) 0.0264(9) Uani 1 1 d . . .
C55 C 0.3482(2) 0.5476(3) 0.50710(12) 0.0253(9) Uani 1 1 d . . .
C56 C 0.4296(2) 0.7374(2) 0.40804(12) 0.0224(8) Uani 1 1 d . . .
C57 C 0.4574(2) 0.6352(3) 0.40831(13) 0.0238(8) Uani 1 1 d . . .
C58 C 0.3866(2) 0.7850(2) 0.36597(12) 0.0202(8) Uani 1 1 d . . .
C59 C 0.3662(2) 0.7301(3) 0.32519(12) 0.0195(8) Uani 1 1 d . . .
C60 C 0.1683(2) 0.4860(3) 0.49568(12) 0.0272(9) Uani 1 1 d . . .
C61 C 0.2315(2) 0.4188(3) 0.48312(12) 0.0261(9) Uani 1 1 d . . .
C62 C 0.2130(2) 0.3592(2) 0.43965(13) 0.0267(9) Uani 1 1 d . . .
C63 C 0.1314(2) 0.3680(2) 0.41059(13) 0.0257(9) Uani 1 1 d . . .
C64 C 0.0655(2) 0.4383(3) 0.42379(13) 0.0238(9) Uani 1 1 d . . .
C65 C 0.0841(2) 0.4955(3) 0.46525(13) 0.0263(9) Uani 1 1 d . . .
C66 C 0.3231(2) 0.4503(3) 0.48889(12) 0.0262(9) Uani 1 1 d . . .
C67 C 0.3610(2) 0.4099(2) 0.44870(13) 0.0254(9) Uani 1 1 d . . .
C68 C 0.2930(2) 0.3542(2) 0.41851(13) 0.0251(9) Uani 1 1 d . . .
C69 C 0.2883(2) 0.3588(2) 0.36992(13) 0.0245(9) Uani 1 1 d . . .
C70 C 0.4219(2) 0.4690(3) 0.42880(13) 0.0256(9) Uani 1 1 d . . .
C71 C 0.4158(2) 0.4736(3) 0.37793(13) 0.0258(9) Uani 1 1 d . . .
C72 C 0.3505(2) 0.4198(2) 0.34898(13) 0.0240(9) Uani 1 1 d . . .
C73 C 0.3267(2) 0.8520(2) 0.43123(12) 0.0200(8) Uani 1 1 d . . .
C74 C 0.3930(2) 0.7770(2) 0.44841(12) 0.0217(8) Uani 1 1 d . . .
C75 C 0.4370(2) 0.5773(3) 0.36520(13) 0.0248(9) Uani 1 1 d . . .
C76 C 0.4475(2) 0.5693(3) 0.44788(13) 0.0264(9) Uani 1 1 d . . .
C77 C 0.1266(2) 0.3718(2) 0.35972(13) 0.0237(8) Uani 1 1 d . . .
C78 C 0.2030(2) 0.3682(2) 0.33962(12) 0.0247(9) Uani 1 1 d . . .
C79 C 0.7403(3) 0.7045(4) 0.36620(17) 0.0618(14) Uani 1 1 d . . .
C80 C 0.7873(3) 0.7599(4) 0.33842(16) 0.0525(13) Uani 1 1 d . . .
H80 H 0.8407 0.7317 0.3313 0.063 Uiso 1 1 calc R . .
C81 C 0.7614(3) 0.8548(5) 0.32009(17) 0.0764(17) Uani 1 1 d . . .
H81 H 0.7968 0.8918 0.3014 0.092 Uiso 1 1 calc R . .
C82 C 0.6848(4) 0.8936(5) 0.3293(2) 0.093(2) Uani 1 1 d . . .
H82 H 0.6643 0.9583 0.3169 0.111 Uiso 1 1 calc R . .
C83 C 0.6344(4) 0.8351(6) 0.3586(2) 0.094(2) Uani 1 1 d . . .
H83 H 0.5802 0.8619 0.3653 0.113 Uiso 1 1 calc R . .
C84 C 0.6631(3) 0.7406(5) 0.3772(2) 0.0825(19) Uani 1 1 d . . .
H84 H 0.6301 0.7027 0.3967 0.099 Uiso 1 1 calc R . .
C85 C 0.7685(4) 0.6086(4) 0.38793(18) 0.099(2) Uani 1 1 d . . .
H85A H 0.8191 0.6201 0.4129 0.149 Uiso 1 1 calc R . .
H85B H 0.7857 0.5623 0.3639 0.149 Uiso 1 1 calc R . .
H85C H 0.7201 0.5780 0.4018 0.149 Uiso 1 1 calc R . .
C86 C 0.1328(3) 0.7565(4) 0.12123(16) 0.0655(15) Uani 1 1 d . . .
H86A H 0.1567 0.8252 0.1158 0.079 Uiso 1 1 calc R . .
H86B H 0.0948 0.7349 0.0916 0.079 Uiso 1 1 calc R . .
C87 C 0.08413(18) 0.7620(2) 0.15646(9) 0.0047(6) Uani 1 1 d . . .
H87A H 0.0768 0.6932 0.1690 0.007 Uiso 1 1 calc R . .
H87B H 0.0262 0.7909 0.1442 0.007 Uiso 1 1 calc R . .
H87C H 0.1140 0.8059 0.1819 0.007 Uiso 1 1 calc R . .
O1 O 0.15072(16) 0.94445(19) 0.20743(8) 0.0345(7) Uani 1 1 d . . .
O2 O 0.21233(16) 1.13081(18) 0.37836(9) 0.0351(7) Uani 1 1 d . . .
O3 O 0.35760(14) 0.97279(16) 0.36753(8) 0.0245(6) Uani 1 1 d . . .
O4 O 0.45298(14) 0.97412(17) 0.38742(8) 0.0303(6) Uani 1 1 d . . .
O5 O 0.30187(15) 0.79078(18) 0.24377(8) 0.0290(6) Uani 1 1 d . . .
O6 O 0.34637(15) 0.88891(17) 0.25782(8) 0.0329(6) Uani 1 1 d . . .
O7 O 0.13040(14) 0.99116(17) 0.43637(8) 0.0261(6) Uani 1 1 d . . .
O8 O 0.12166(15) 0.98313(17) 0.48756(8) 0.0294(6) Uani 1 1 d . . .
O9 O -0.00565(14) 0.85397(17) 0.33694(8) 0.0257(6) Uani 1 1 d . . .
O10 O 0.07708(14) 0.77023(16) 0.25699(8) 0.0233(6) Uani 1 1 d . . .
O11 O 0.02594(15) 0.63370(18) 0.21721(8) 0.0341(7) Uani 1 1 d . . .
H11 H 0.0262 0.5696 0.2144 0.051 Uiso 1 1 calc R . .
O12 O 0.2091(4) 0.6803(4) 0.1331(2) 0.184(2) Uani 1 1 d . . .
H12 H 0.1931 0.6223 0.1223 0.276 Uiso 1 1 calc R . .
H8 H 0.043(2) 0.951(2) 0.2727(10) 0.030(10) Uiso 1 1 d . . .
H3 H 0.068(2) 1.030(2) 0.3431(10) 0.028(9) Uiso 1 1 d . . .

loop_
_atom_site_aniso_label
_atom_site_aniso_U_11
_atom_site_aniso_U_22
_atom_site_aniso_U_33
_atom_site_aniso_U_23
_atom_site_aniso_U_13
_atom_site_aniso_U_12
C1 0.023(2) 0.0203(19) 0.018(2) -0.0025(16) -0.0014(16) 0.0004(16)
C2 0.0177(19) 0.0189(18) 0.0192(19) -0.0025(16) -0.0005(15) 0.0014(16)
C3 0.022(2) 0.0203(19) 0.024(2) 0.0021(17) -0.0017(16) 0.0033(17)
C4 0.026(2) 0.0167(19) 0.032(2) 0.0064(18) -0.0011(18) 0.0097(17)
C5 0.036(2) 0.027(2) 0.034(2) 0.000(2) 0.0067(19) -0.0052(19)
C6 0.041(3) 0.030(2) 0.032(2) 0.000(2) 0.0105(19) -0.010(2)
C7 0.027(2) 0.028(2) 0.023(2) 0.0002(19) 0.0000(17) 0.0067(18)
C8 0.023(2) 0.0202(19) 0.021(2) 0.0037(16) 0.0013(16) -0.0019(17)
C9 0.023(2) 0.0136(18) 0.028(2) -0.0051(16) 0.0049(17) 0.0025(16)
C10 0.031(2) 0.022(2) 0.029(2) -0.0079(18) 0.0041(18) -0.0033(18)
C11 0.053(3) 0.031(2) 0.029(2) -0.008(2) 0.005(2) 0.004(2)
C12 0.033(2) 0.023(2) 0.037(2) -0.0031(19) 0.0085(19) 0.0023(18)
C13 0.028(2) 0.039(3) 0.048(3) -0.004(2) 0.000(2) 0.000(2)
C14 0.023(2) 0.0112(18) 0.026(2) -0.0007(16) -0.0010(16) -0.0054(16)
C15 0.028(2) 0.019(2) 0.037(2) -0.0063(18) 0.0016(18) -0.0057(17)
C16 0.038(3) 0.060(3) 0.048(3) -0.023(2) 0.007(2) -0.018(2)
C17 0.057(3) 0.028(2) 0.064(3) 0.006(2) 0.005(2) -0.011(2)
C18 0.029(2) 0.042(3) 0.062(3) -0.013(2) -0.004(2) -0.009(2)
C19 0.026(2) 0.024(2) 0.018(2) 0.0001(16) 0.0076(16) -0.0049(17)
C20 0.032(2) 0.041(3) 0.045(3) 0.005(2) 0.019(2) -0.011(2)
C21 0.059(3) 0.091(4) 0.041(3) 0.013(3) 0.018(2) -0.011(3)
C22 0.037(3) 0.061(3) 0.060(3) -0.001(3) 0.022(2) -0.005(2)
C23 0.056(3) 0.050(3) 0.076(4) 0.000(3) 0.031(3) -0.029(2)
C24 0.0204(19) 0.0146(18) 0.0184(19) 0.0028(16) 0.0014(15) -0.0014(15)
C25 0.020(2) 0.0186(19) 0.024(2) 0.0013(17) 0.0091(16) -0.0038(16)
C26 0.0127(18) 0.0171(18) 0.027(2) 0.0003(16) 0.0010(15) 0.0025(15)
C27 0.019(2) 0.0181(19) 0.025(2) 0.0014(16) -0.0009(16) 0.0018(16)
C28 0.033(2) 0.026(2) 0.024(2) -0.0042(18) -0.0013(18) -0.0096(18)
C29 0.032(2) 0.0173(19) 0.0166(19) -0.0047(16) 0.0083(16) -0.0047(17)
C30 0.024(2) 0.023(2) 0.023(2) -0.0052(17) 0.0136(17) -0.0009(17)
C31 0.020(2) 0.025(2) 0.030(2) 0.0004(18) 0.0133(17) 0.0036(17)
C32 0.025(2) 0.023(2) 0.0144(19) -0.0031(16) 0.0003(16) -0.0011(17)
C33 0.028(2) 0.023(2) 0.0146(19) -0.0076(16) 0.0007(16) -0.0051(17)
C34 0.032(2) 0.0156(19) 0.028(2) -0.0086(17) 0.0068(18) -0.0012(17)
C35 0.032(2) 0.021(2) 0.026(2) -0.0040(17) 0.0124(18) 0.0029(18)
C36 0.019(2) 0.023(2) 0.026(2) -0.0068(17) -0.0023(16) -0.0071(17)
C37 0.0172(19) 0.0181(19) 0.023(2) -0.0009(17) -0.0047(15) -0.0061(16)
C38 0.0148(19) 0.023(2) 0.027(2) -0.0003(18) -0.0055(16) -0.0018(16)
C39 0.0130(19) 0.028(2) 0.029(2) -0.0020(18) 0.0018(16) -0.0025(16)
C40 0.0172(19) 0.026(2) 0.029(2) 0.0004(18) -0.0006(16) -0.0103(17)
C41 0.026(2) 0.0175(19) 0.031(2) -0.0043(18) -0.0014(17) -0.0111(17)
C42 0.019(2) 0.019(2) 0.028(2) -0.0016(17) 0.0074(16) 0.0034(16)
C43 0.0157(19) 0.030(2) 0.027(2) -0.0003(18) 0.0056(16) -0.0012(17)
C44 0.022(2) 0.0208(19) 0.023(2) -0.0028(17) 0.0046(17) 0.0096(17)
C45 0.031(2) 0.024(2) 0.020(2) -0.0015(17) 0.0100(17) 0.0059(18)
C46 0.028(2) 0.030(2) 0.017(2) -0.0035(17) 0.0084(17) 0.0006(18)
C47 0.020(2) 0.022(2) 0.028(2) 0.0018(17) 0.0123(17) -0.0002(17)
C48 0.027(2) 0.0103(17) 0.0165(19) -0.0055(15) -0.0022(16) 0.0024(16)
C49 0.026(2) 0.0203(19) 0.020(2) -0.0080(17) 0.0006(16) 0.0022(17)
C50 0.028(2) 0.0210(19) 0.0134(19) -0.0007(16) -0.0042(16) -0.0038(17)
C51 0.036(2) 0.025(2) 0.015(2) 0.0018(17) -0.0048(17) -0.0011(19)
C52 0.036(2) 0.027(2) 0.0131(19) -0.0004(17) 0.0054(17) -0.0008(19)
C53 0.0166(19) 0.0223(19) 0.019(2) -0.0031(17) -0.0097(15) 0.0027(16)
C54 0.021(2) 0.028(2) 0.026(2) 0.0018(18) -0.0086(17) 0.0010(18)
C55 0.023(2) 0.027(2) 0.022(2) 0.0062(17) -0.0093(16) 0.0050(17)
C56 0.0155(19) 0.022(2) 0.029(2) -0.0055(17) 0.0001(17) -0.0052(16)
C57 0.0113(19) 0.025(2) 0.034(2) 0.0022(19) 0.0024(16) 0.0053(16)
C58 0.0148(19) 0.0177(19) 0.028(2) 0.0030(17) 0.0012(16) -0.0014(16)
C59 0.0149(18) 0.0225(19) 0.022(2) 0.0000(17) 0.0069(15) 0.0037(16)
C60 0.036(2) 0.025(2) 0.021(2) 0.0090(18) 0.0037(18) 0.0009(19)
C61 0.035(2) 0.020(2) 0.022(2) 0.0089(17) 0.0000(17) 0.0009(18)
C62 0.033(2) 0.0121(18) 0.034(2) 0.0069(18) 0.0042(18) 0.0010(17)
C63 0.025(2) 0.0152(19) 0.035(2) 0.0060(18) -0.0010(18) -0.0091(17)
C64 0.018(2) 0.0185(19) 0.035(2) 0.0064(18) 0.0045(17) -0.0077(17)
C65 0.024(2) 0.027(2) 0.030(2) 0.0094(19) 0.0092(17) -0.0046(18)
C66 0.029(2) 0.021(2) 0.026(2) 0.0104(17) -0.0044(17) 0.0014(18)
C67 0.024(2) 0.0148(19) 0.036(2) 0.0059(17) -0.0025(18) 0.0047(17)
C68 0.030(2) 0.0069(17) 0.037(2) 0.0054(17) 0.0020(18) 0.0029(16)
C69 0.025(2) 0.0105(18) 0.038(2) -0.0040(18) 0.0059(18) 0.0030(16)
C70 0.018(2) 0.019(2) 0.038(2) 0.0047(18) -0.0017(17) 0.0083(17)
C71 0.019(2) 0.018(2) 0.042(3) -0.0011(19) 0.0106(18) 0.0086(17)
C72 0.025(2) 0.0134(18) 0.034(2) -0.0019(17) 0.0073(18) 0.0086(16)
C73 0.020(2) 0.0140(18) 0.023(2) -0.0064(16) -0.0058(16) -0.0059(16)
C74 0.0160(19) 0.0197(19) 0.025(2) -0.0036(18) -0.0086(16) -0.0076(16)
C75 0.0143(19) 0.025(2) 0.036(2) -0.0034(19) 0.0074(17) -0.0004(17)
C76 0.015(2) 0.023(2) 0.036(2) -0.0009(19) -0.0099(17) 0.0062(17)
C77 0.024(2) 0.0112(18) 0.035(2) -0.0030(17) 0.0016(17) -0.0048(16)
C78 0.037(2) 0.0103(18) 0.025(2) -0.0060(17) -0.0001(18) -0.0013(17)
C79 0.062(4) 0.073(4) 0.048(3) -0.009(3) 0.002(3) -0.018(3)
C80 0.042(3) 0.071(4) 0.047(3) -0.007(3) 0.012(2) -0.004(3)
C81 0.053(4) 0.123(5) 0.051(3) 0.006(4) 0.004(3) -0.004(4)
C82 0.066(4) 0.119(6) 0.086(5) -0.027(4) -0.007(4) -0.005(4)
C83 0.053(4) 0.117(6) 0.117(6) -0.045(5) 0.026(4) -0.004(4)
C84 0.043(3) 0.104(5) 0.105(5) -0.031(4) 0.024(3) -0.005(3)
C85 0.129(5) 0.089(5) 0.067(4) 0.002(4) -0.024(4) -0.024(4)
C86 0.074(4) 0.056(3) 0.060(4) 0.005(3) -0.011(3) 0.011(3)
C87 0.0098(15) 0.0045(15) 0.0000(14) 0.0024(13) 0.0012(12) 0.0005(13)
O1 0.0431(17) 0.0343(16) 0.0248(15) 0.0034(13) 0.0018(13) -0.0034(13)
O2 0.0498(18) 0.0256(14) 0.0278(16) -0.0027(13) -0.0003(13) -0.0042(13)
O3 0.0171(13) 0.0177(13) 0.0364(15) 0.0015(12) -0.0029(11) -0.0023(11)
O4 0.0174(14) 0.0233(14) 0.0471(17) -0.0057(13) -0.0051(12) -0.0059(11)
O5 0.0362(15) 0.0263(14) 0.0250(15) -0.0010(12) 0.0067(12) -0.0130(12)
O6 0.0356(16) 0.0297(15) 0.0359(16) -0.0037(13) 0.0137(13) -0.0120(13)
O7 0.0352(15) 0.0239(14) 0.0202(14) -0.0009(12) 0.0071(11) 0.0082(12)
O8 0.0436(16) 0.0257(14) 0.0205(14) -0.0046(12) 0.0103(12) 0.0048(13)
O9 0.0188(14) 0.0239(13) 0.0337(15) 0.0016(12) 0.0019(11) 0.0050(11)
O10 0.0272(14) 0.0178(13) 0.0218(14) -0.0001(11) -0.0062(11) -0.0036(11)
O11 0.0438(17) 0.0250(14) 0.0292(15) -0.0065(12) -0.0078(13) -0.0054(13)
O12 0.180(5) 0.171(5) 0.207(6) -0.025(5) 0.055(5) 0.020(5)

loop_
_atom_type_symbol
_atom_type_description
_atom_type_scat_dispersion_real
_atom_type_scat_dispersion_imag
_atom_type_scat_source
C C 0.0033 0.0016 'International Tables Vol C Tables 4.2.6.8 and 6.1.1.4'
H H 0.0000 0.0000 'International Tables Vol C Tables 4.2.6.8 and 6.1.1.4'
O O 0.0106 0.0060 'International Tables Vol C Tables 4.2.6.8 and 6.1.1.4'

loop_
_geom_angle_atom_site_label_1
_geom_angle_atom_site_label_2
_geom_angle_atom_site_label_3
_geom_angle
_geom_angle_site_symmetry_1
_geom_angle_site_symmetry_3
_geom_angle_publ_flag
O10 C1 C25 120.6(3) . . ?
O10 C1 C26 117.0(3) . . ?
C25 C1 C26 102.1(3) . . ?
O10 C1 C8 111.0(3) . . ?
C25 C1 C8 107.6(3) . . ?
C26 C1 C8 95.3(3) . . ?
C24 C2 C26 100.2(3) . . ?
C24 C2 C9 113.2(3) . . ?
C26 C2 C9 114.7(3) . . ?
C24 C2 C3 104.6(3) . . ?
C26 C2 C3 93.9(2) . . ?
C9 C2 C3 126.0(3) . . ?
C4 C3 C8 115.7(3) . . ?
C4 C3 C2 117.2(3) . . ?
C8 C3 C2 101.7(3) . . ?
C4 C3 H3 103.8(15) . . ?
C8 C3 H3 107.4(16) . . ?
C2 C3 H3 110.8(15) . . ?
O2 C4 C5 120.1(3) . . ?
O2 C4 C3 121.0(3) . . ?
C5 C4 C3 118.9(3) . . ?
C6 C5 C4 125.2(4) . . ?
C6 C5 H5 117.4 . . ?
C4 C5 H5 117.4 . . ?
C5 C6 C7 121.8(3) . . ?
C5 C6 H6 119.1 . . ?
C7 C6 H6 119.1 . . ?
O1 C7 C6 119.6(3) . . ?
O1 C7 C8 120.5(3) . . ?
C6 C7 C8 119.9(3) . . ?
C7 C8 C1 113.2(3) . . ?
C7 C8 C3 118.1(3) . . ?
C1 C8 C3 104.1(3) . . ?
C7 C8 H8 109.6(17) . . ?
C1 C8 H8 102.6(18) . . ?
C3 C8 H8 108.0(17) . . ?
O7 C9 C44 112.3(2) . . ?
O7 C9 C48 115.3(3) . . ?
C44 C9 C48 98.3(3) . . ?
O7 C9 C2 104.7(3) . . ?
C44 C9 C2 113.7(3) . . ?
C48 C9 C2 112.9(3) . . ?
O8 C10 C11 100.7(3) . . ?
O8 C10 C12 110.4(3) . . ?
C11 C10 C12 111.7(3) . . ?
O8 C10 C13 109.9(3) . . ?
C11 C10 C13 111.6(3) . . ?
C12 C10 C13 112.0(3) . . ?
C10 C11 H11A 109.5 . . ?
C10 C11 H11B 109.5 . . ?
H11A C11 H11B 109.5 . . ?
C10 C11 H11C 109.5 . . ?
H11A C11 H11C 109.5 . . ?
H11B C11 H11C 109.5 . . ?
C10 C12 H12A 109.5 . . ?
C10 C12 H12B 109.5 . . ?
H12A C12 H12B 109.5 . . ?
C10 C12 H12C 109.5 . . ?
H12A C12 H12C 109.5 . . ?
H12B C12 H12C 109.5 . . ?
C10 C13 H13A 109.5 . . ?
C10 C13 H13B 109.5 . . ?
H13A C13 H13B 109.5 . . ?
C10 C13 H13C 109.5 . . ?
H13A C13 H13C 109.5 . . ?
H13B C13 H13C 109.5 . . ?
O3 C14 C24 107.1(3) . . ?
O3 C14 C73 116.0(3) . . ?
C24 C14 C73 107.9(3) . . ?
O3 C14 C58 114.8(3) . . ?
C24 C14 C58 108.2(3) . . ?
C73 C14 C58 102.5(3) . . ?
O4 C15 C16 110.1(3) . . ?
O4 C15 C17 110.5(3) . . ?
C16 C15 C17 111.6(3) . . ?
O4 C15 C18 100.4(3) . . ?
C16 C15 C18 112.5(3) . . ?
C17 C15 C18 111.2(3) . . ?
C15 C16 H16A 109.5 . . ?
C15 C16 H16B 109.5 . . ?
H16A C16 H16B 109.5 . . ?
C15 C16 H16C 109.5 . . ?
H16A C16 H16C 109.5 . . ?
H16B C16 H16C 109.5 . . ?
C15 C17 H17A 109.5 . . ?
C15 C17 H17B 109.5 . . ?
H17A C17 H17B 109.5 . . ?
C15 C17 H17C 109.5 . . ?
H17A C17 H17C 109.5 . . ?
H17B C17 H17C 109.5 . . ?
C15 C18 H18A 109.5 . . ?
C15 C18 H18B 109.5 . . ?
H18A C18 H18B 109.5 . . ?
C15 C18 H18C 109.5 . . ?
H18A C18 H18C 109.5 . . ?
H18B C18 H18C 109.5 . . ?
O5 C19 C25 113.7(3) . . ?
O5 C19 C59 115.9(3) . . ?
C25 C19 C59 107.8(3) . . ?
O5 C19 C29 105.6(3) . . ?
C25 C19 C29 110.9(3) . . ?
C59 C19 C29 102.3(3) . . ?
O6 C20 C22 110.2(3) . . ?
O6 C20 C21 109.8(3) . . ?
C22 C20 C21 111.9(4) . . ?
O6 C20 C23 99.7(3) . . ?
C22 C20 C23 110.7(3) . . ?
C21 C20 C23 113.9(4) . . ?
C20 C21 H21A 109.5 . . ?
C20 C21 H21B 109.5 . . ?
H21A C21 H21B 109.5 . . ?
C20 C21 H21C 109.5 . . ?
H21A C21 H21C 109.5 . . ?
H21B C21 H21C 109.5 . . ?
C20 C22 H22A 109.5 . . ?
C20 C22 H22B 109.5 . . ?
H22A C22 H22B 109.5 . . ?
C20 C22 H22C 109.5 . . ?
H22A C22 H22C 109.5 . . ?
H22B C22 H22C 109.5 . . ?
C20 C23 H23A 109.5 . . ?
C20 C23 H23B 109.5 . . ?
H23A C23 H23B 109.5 . . ?
C20 C23 H23C 109.5 . . ?
H23A C23 H23C 109.5 . . ?
H23B C23 H23C 109.5 . . ?
C25 C24 C14 124.7(3) . . ?
C25 C24 C2 110.8(3) . . ?
C14 C24 C2 124.5(3) . . ?
C24 C25 C1 106.1(3) . . ?
C24 C25 C19 124.2(3) . . ?
C1 C25 C19 129.7(3) . . ?
O9 C26 C27 60.25(19) . . ?
O9 C26 C1 116.2(3) . . ?
C27 C26 C1 131.3(3) . . ?
O9 C26 C2 119.3(3) . . ?
C27 C26 C2 126.8(3) . . ?
C1 C26 C2 98.4(3) . . ?
C26 C27 O9 59.67(19) . . ?
C26 C27 C42 115.7(3) . . ?
O9 C27 C42 118.9(3) . . ?
C26 C27 C38 123.2(3) . . ?
O9 C27 C38 126.5(3) . . ?
C42 C27 C38 106.7(3) . . ?
O11 C28 O10 101.5(3) . . ?
O11 C28 C37 107.9(3) . . ?
O10 C28 C37 119.1(3) . . ?
O11 C28 C32 110.3(3) . . ?
O10 C28 C32 118.5(3) . . ?
C37 C28 C32 99.3(3) . . ?
C32 C29 C30 119.2(3) . . ?
C32 C29 C19 128.4(3) . . ?
C30 C29 C19 107.5(3) . . ?
C35 C30 C31 120.5(3) . . ?
C35 C30 C29 122.1(3) . . ?
C31 C30 C29 109.8(3) . . ?
C75 C31 C30 119.7(3) . . ?
C75 C31 C59 121.1(3) . . ?
C30 C31 C59 109.1(3) . . ?
C29 C32 C33 118.8(3) . . ?
C29 C32 C28 132.3(3) . . ?
C33 C32 C28 105.0(3) . . ?
C34 C33 C36 119.8(3) . . ?
C34 C33 C32 121.8(3) . . ?
C36 C33 C32 108.6(3) . . ?
C33 C34 C35 119.2(3) . . ?
C33 C34 C78 120.4(3) . . ?
C35 C34 C78 107.8(3) . . ?
C30 C35 C34 118.4(3) . . ?
C30 C35 C72 120.1(3) . . ?
C34 C35 C72 108.4(3) . . ?
C41 C36 C33 119.5(3) . . ?
C41 C36 C37 122.3(3) . . ?
C33 C36 C37 107.7(3) . . ?
C38 C37 C36 117.8(3) . . ?
C38 C37 C28 131.6(3) . . ?
C36 C37 C28 105.9(3) . . ?
C37 C38 C39 120.2(3) . . ?
C37 C38 C27 125.6(3) . . ?
C39 C38 C27 106.1(3) . . ?
C40 C39 C43 119.8(3) . . ?
C40 C39 C38 121.4(3) . . ?
C43 C39 C38 110.0(3) . . ?
C39 C40 C41 118.7(3) . . ?
C39 C40 C64 119.5(3) . . ?
C41 C40 C64 108.7(3) . . ?
C36 C41 C40 119.0(3) . . ?
C36 C41 C77 120.7(3) . . ?
C40 C41 C77 108.6(3) . . ?
C44 C42 C43 121.8(3) . . ?
C44 C42 C27 121.8(3) . . ?
C43 C42 C27 107.8(3) . . ?
C47 C43 C42 120.8(3) . . ?
C47 C43 C39 120.6(3) . . ?
C42 C43 C39 109.1(3) . . ?
C42 C44 C45 117.7(3) . . ?
C42 C44 C9 126.0(3) . . ?
C45 C44 C9 110.9(3) . . ?
C46 C45 C44 121.5(3) . . ?
C46 C45 C49 120.2(3) . . ?
C44 C45 C49 108.1(3) . . ?
C45 C46 C47 120.2(3) . . ?
C45 C46 C52 120.4(3) . . ?
C47 C46 C52 107.3(3) . . ?
C43 C47 C65 119.6(3) . . ?
C43 C47 C46 117.7(3) . . ?
C65 C47 C46 108.8(3) . . ?
C73 C48 C49 117.9(3) . . ?
C73 C48 C9 125.4(3) . . ?
C49 C48 C9 110.4(3) . . ?
C50 C49 C48 122.6(3) . . ?
C50 C49 C45 118.9(3) . . ?
C48 C49 C45 108.3(3) . . ?
C49 C50 C53 118.2(3) . . ?
C49 C50 C51 120.9(3) . . ?
C53 C50 C51 109.0(3) . . ?
C52 C51 C50 120.7(3) . . ?
C52 C51 C55 120.0(3) . . ?
C50 C51 C55 107.3(3) . . ?
C51 C52 C60 121.1(3) . . ?
C51 C52 C46 118.9(3) . . ?
C60 C52 C46 107.5(3) . . ?
C74 C53 C50 119.6(3) . . ?
C74 C53 C54 120.2(3) . . ?
C50 C53 C54 108.0(3) . . ?
C76 C54 C55 120.3(3) . . ?
C76 C54 C53 119.6(3) . . ?
C55 C54 C53 107.2(3) . . ?
C66 C55 C51 119.4(3) . . ?
C66 C55 C54 119.9(3) . . ?
C51 C55 C54 108.5(3) . . ?
C57 C56 C58 121.5(3) . . ?
C57 C56 C74 119.3(3) . . ?
C58 C56 C74 109.2(3) . . ?
C56 C57 C75 118.1(3) . . ?
C56 C57 C76 120.1(3) . . ?
C75 C57 C76 108.6(3) . . ?
C59 C58 C56 120.5(3) . . ?
C59 C58 C14 122.6(3) . . ?
C56 C58 C14 109.2(3) . . ?
C58 C59 C31 119.2(3) . . ?
C58 C59 C19 124.6(3) . . ?
C31 C59 C19 109.2(3) . . ?
C61 C60 C52 119.7(3) . . ?
C61 C60 C65 119.5(3) . . ?
C52 C60 C65 108.7(3) . . ?
C60 C61 C66 119.6(3) . . ?
C60 C61 C62 120.3(3) . . ?
C66 C61 C62 107.8(3) . . ?
C63 C62 C68 119.8(3) . . ?
C63 C62 C61 120.0(3) . . ?
C68 C62 C61 108.3(3) . . ?
C62 C63 C77 120.1(3) . . ?
C62 C63 C64 119.6(3) . . ?
C77 C63 C64 108.0(3) . . ?
C65 C64 C40 120.7(3) . . ?
C65 C64 C63 119.9(3) . . ?
C40 C64 C63 107.0(3) . . ?
C64 C65 C47 119.7(3) . . ?
C64 C65 C60 120.7(3) . . ?
C47 C65 C60 107.7(3) . . ?
C55 C66 C61 120.3(3) . . ?
C55 C66 C67 119.7(3) . . ?
C61 C66 C67 107.9(3) . . ?
C70 C67 C68 120.2(3) . . ?
C70 C67 C66 119.5(3) . . ?
C68 C67 C66 108.1(3) . . ?
C69 C68 C67 119.8(3) . . ?
C69 C68 C62 120.1(3) . . ?
C67 C68 C62 108.0(3) . . ?
C68 C69 C72 120.5(3) . . ?
C68 C69 C78 120.0(3) . . ?
C72 C69 C78 107.4(3) . . ?
C67 C70 C71 119.2(3) . . ?
C67 C70 C76 120.3(3) . . ?
C71 C70 C76 108.2(3) . . ?
C72 C71 C70 120.5(3) . . ?
C72 C71 C75 119.5(3) . . ?
C70 C71 C75 108.0(3) . . ?
C71 C72 C69 119.8(3) . . ?
C71 C72 C35 119.8(3) . . ?
C69 C72 C35 108.0(3) . . ?
C48 C73 C74 120.4(3) . . ?
C48 C73 C14 122.7(3) . . ?
C74 C73 C14 109.0(3) . . ?
C53 C74 C73 121.1(3) . . ?
C53 C74 C56 120.4(3) . . ?
C73 C74 C56 108.2(3) . . ?
C31 C75 C57 119.3(3) . . ?
C31 C75 C71 120.2(3) . . ?
C57 C75 C71 107.7(3) . . ?
C54 C76 C57 120.2(3) . . ?
C54 C76 C70 120.2(3) . . ?
C57 C76 C70 107.5(3) . . ?
C78 C77 C41 119.4(3) . . ?
C78 C77 C63 120.1(3) . . ?
C41 C77 C63 107.6(3) . . ?
C77 C78 C34 120.2(3) . . ?
C77 C78 C69 119.9(3) . . ?
C34 C78 C69 108.4(3) . . ?
C84 C79 C80 120.8(6) . . ?
C84 C79 C85 114.8(6) . . ?
C80 C79 C85 124.3(6) . . ?
C79 C80 C81 123.4(5) . . ?
C79 C80 H80 118.3 . . ?
C81 C80 H80 118.3 . . ?
C82 C81 C80 118.3(6) . . ?
C82 C81 H81 120.9 . . ?
C80 C81 H81 120.9 . . ?
C81 C82 C83 118.6(6) . . ?
C81 C82 H82 120.7 . . ?
C83 C82 H82 120.7 . . ?
C84 C83 C82 121.7(6) . . ?
C84 C83 H83 119.1 . . ?
C82 C83 H83 119.1 . . ?
C79 C84 C83 117.2(6) . . ?
C79 C84 H84 121.4 . . ?
C83 C84 H84 121.4 . . ?
C79 C85 H85A 109.5 . . ?
C79 C85 H85B 109.5 . . ?
H85A C85 H85B 109.5 . . ?
C79 C85 H85C 109.5 . . ?
H85A C85 H85C 109.5 . . ?
H85B C85 H85C 109.5 . . ?
C87 C86 O12 111.4(4) . . ?
C87 C86 H86A 109.4 . . ?
O12 C86 H86A 109.4 . . ?
C87 C86 H86B 109.4 . . ?
O12 C86 H86B 109.4 . . ?
H86A C86 H86B 108.0 . . ?
C86 C87 H87A 109.5 . . ?
C86 C87 H87B 109.5 . . ?
H87A C87 H87B 109.5 . . ?
C86 C87 H87C 109.5 . . ?
H87A C87 H87C 109.5 . . ?
H87B C87 H87C 109.5 . . ?
C14 O3 O4 103.8(2) . . ?
C15 O4 O3 109.0(2) . . ?
C19 O5 O6 103.6(2) . . ?
C20 O6 O5 106.9(2) . . ?
C9 O7 O8 105.3(2) . . ?
C10 O8 O7 106.5(2) . . ?
C26 O9 C27 60.08(19) . . ?
C1 O10 C28 119.0(3) . . ?
C28 O11 H11 109.5 . . ?
C86 O12 H12 109.5 . . ?

loop_
_geom_bond_atom_site_label_1
_geom_bond_atom_site_label_2
_geom_bond_distance
_geom_bond_site_symmetry_2
_geom_bond_publ_flag
C1 O10 1.397(4) . ?
C1 C25 1.501(4) . ?
C1 C26 1.501(4) . ?
C1 C8 1.575(4) . ?
C2 C24 1.509(4) . ?
C2 C26 1.538(4) . ?
C2 C9 1.566(4) . ?
C2 C3 1.606(4) . ?
C3 C4 1.523(5) . ?
C3 C8 1.587(5) . ?
C3 H3 1.09(3) . ?
C4 O2 1.215(4) . ?
C4 C5 1.471(5) . ?
C5 C6 1.335(5) . ?
C5 H5 0.9500 . ?
C6 C7 1.468(5) . ?
C6 H6 0.9500 . ?
C7 O1 1.235(4) . ?
C7 C8 1.503(4) . ?
C8 H8 1.03(3) . ?
C9 O7 1.418(3) . ?
C9 C44 1.550(4) . ?
C9 C48 1.560(4) . ?
C10 O8 1.458(4) . ?
C10 C11 1.508(4) . ?
C10 C12 1.512(4) . ?
C10 C13 1.516(5) . ?
C11 H11A 0.9800 . ?
C11 H11B 0.9800 . ?
C11 H11C 0.9800 . ?
C12 H12A 0.9800 . ?
C12 H12B 0.9800 . ?
C12 H12C 0.9800 . ?
C13 H13A 0.9800 . ?
C13 H13B 0.9800 . ?
C13 H13C 0.9800 . ?
C14 O3 1.438(4) . ?
C14 C24 1.487(4) . ?
C14 C73 1.517(4) . ?
C14 C58 1.523(4) . ?
C15 O4 1.455(4) . ?
C15 C16 1.501(5) . ?
C15 C17 1.504(5) . ?
C15 C18 1.521(5) . ?
C16 H16A 0.9800 . ?
C16 H16B 0.9800 . ?
C16 H16C 0.9800 . ?
C17 H17A 0.9800 . ?
C17 H17B 0.9800 . ?
C17 H17C 0.9800 . ?
C18 H18A 0.9800 . ?
C18 H18B 0.9800 . ?
C18 H18C 0.9800 . ?
C19 O5 1.430(4) . ?
C19 C25 1.516(4) . ?
C19 C59 1.528(4) . ?
C19 C29 1.543(4) . ?
C20 O6 1.465(4) . ?
C20 C22 1.510(5) . ?
C20 C21 1.512(5) . ?
C20 C23 1.527(5) . ?
C21 H21A 0.9800 . ?
C21 H21B 0.9800 . ?
C21 H21C 0.9800 . ?
C22 H22A 0.9800 . ?
C22 H22B 0.9800 . ?
C22 H22C 0.9800 . ?
C23 H23A 0.9800 . ?
C23 H23B 0.9800 . ?
C23 H23C 0.9800 . ?
C24 C25 1.343(4) . ?
C26 O9 1.444(3) . ?
C26 C27 1.450(4) . ?
C27 O9 1.452(4) . ?
C27 C42 1.487(4) . ?
C27 C38 1.506(4) . ?
C28 O11 1.411(4) . ?
C28 O10 1.419(4) . ?
C28 C37 1.533(4) . ?
C28 C32 1.548(5) . ?
C29 C32 1.360(4) . ?
C29 C30 1.455(5) . ?
C30 C35 1.382(4) . ?
C30 C31 1.431(5) . ?
C31 C75 1.397(5) . ?
C31 C59 1.434(4) . ?
C32 C33 1.449(4) . ?
C33 C34 1.386(4) . ?
C33 C36 1.446(4) . ?
C34 C35 1.439(5) . ?
C34 C78 1.441(4) . ?
C35 C72 1.450(5) . ?
C36 C41 1.389(4) . ?
C36 C37 1.451(4) . ?
C37 C38 1.360(4) . ?
C38 C39 1.444(4) . ?
C39 C40 1.394(4) . ?
C39 C43 1.439(5) . ?
C40 C41 1.425(5) . ?
C40 C64 1.444(5) . ?
C41 C77 1.441(4) . ?
C42 C44 1.370(4) . ?
C42 C43 1.430(4) . ?
C43 C47 1.395(5) . ?
C44 C45 1.436(4) . ?
C45 C46 1.390(4) . ?
C45 C49 1.454(4) . ?
C46 C47 1.443(5) . ?
C46 C52 1.469(5) . ?
C47 C65 1.441(4) . ?
C48 C73 1.371(4) . ?
C48 C49 1.441(4) . ?
C49 C50 1.394(4) . ?
C50 C53 1.435(4) . ?
C50 C51 1.445(4) . ?
C51 C52 1.379(5) . ?
C51 C55 1.448(4) . ?
C52 C60 1.441(5) . ?
C53 C74 1.379(4) . ?
C53 C54 1.459(4) . ?
C54 C76 1.388(5) . ?
C54 C55 1.452(4) . ?
C55 C66 1.403(5) . ?
C56 C57 1.401(4) . ?
C56 C58 1.419(4) . ?
C56 C74 1.453(4) . ?
C57 C75 1.437(5) . ?
C57 C76 1.447(5) . ?
C58 C59 1.361(4) . ?
C60 C61 1.396(4) . ?
C60 C65 1.445(5) . ?
C61 C66 1.450(5) . ?
C61 C62 1.454(5) . ?
C62 C63 1.395(5) . ?
C62 C68 1.452(5) . ?
C63 C77 1.443(5) . ?
C63 C64 1.459(4) . ?
C64 C65 1.390(5) . ?
C66 C67 1.463(5) . ?
C67 C70 1.400(4) . ?
C67 C68 1.443(5) . ?
C68 C69 1.379(5) . ?
C69 C72 1.442(4) . ?
C69 C78 1.458(5) . ?
C70 C71 1.441(5) . ?
C70 C76 1.448(4) . ?
C71 C72 1.386(5) . ?
C71 C75 1.451(4) . ?
C73 C74 1.442(4) . ?
C77 C78 1.385(4) . ?
C79 C84 1.356(6) . ?
C79 C80 1.361(6) . ?
C79 C85 1.433(6) . ?
C80 C81 1.379(6) . ?
C80 H80 0.9500 . ?
C81 C82 1.345(6) . ?
C81 H81 0.9500 . ?
C82 C83 1.442(7) . ?
C82 H82 0.9500 . ?
C83 C84 1.387(7) . ?
C83 H83 0.9500 . ?
C84 H84 0.9500 . ?
C85 H85A 0.9800 . ?
C85 H85B 0.9800 . ?
C85 H85C 0.9800 . ?
C86 C87 1.345(5) . ?
C86 O12 1.535(6) . ?
C86 H86A 0.9900 . ?
C86 H86B 0.9900 . ?
C87 H87A 0.9800 . ?
C87 H87B 0.9800 . ?
C87 H87C 0.9800 . ?
O3 O4 1.486(3) . ?
O5 O6 1.477(3) . ?
O7 O8 1.491(3) . ?
O11 H11 0.8400 . ?
O12 H12 0.8400 . ?
